data_7120422
loop_
_publ_author_name
'Mamada, Masashi'
'Minami, Tsuyoshi'
'Katagiri, Hiroshi'
'Omiya, Takafumi'
'Tokito, Shizuo'

_publ_section_title
;
 One-step, green synthesis of a supramolecular organogelator based on
 mellitic triimide for the recognition of aromatic compounds
;
_journal_name_full 'Chem. Commun.'
_journal_paper_doi 10.1039/C7CC04876A
_journal_year 2017
_chemical_formula_moiety 'C33 H21 N3 O6, C7 H8'
_chemical_formula_sum 'C40 H29 N3 O6'
_chemical_formula_weight 647.66
_chemical_name_systematic
; 
 ? 
;
_space_group_crystal_system trigonal
_space_group_IT_number 148
_space_group_name_Hall '-R 3'
_space_group_name_H-M_alt 'R -3 :H'
_symmetry_space_group_name_Hall '-R 3'
_symmetry_space_group_name_H-M 'R -3 :H'
_atom_sites_solution_hydrogens geom
_atom_sites_solution_primary direct
_atom_sites_solution_secondary difmap
_audit_creation_method SHELXL-97
_audit_update_record
;
2017-06-22 deposited with the CCDC.
2017-07-11 downloaded from the CCDC.
;
_cell_angle_alpha 90.00
_cell_angle_beta 90.00
_cell_angle_gamma 120.00
_cell_formula_units_Z 6
_cell_length_a 11.400(3)
_cell_length_b 11.400(3)
_cell_length_c 42.6593(10)
_cell_measurement_reflns_used 3874
_cell_measurement_temperature 263(2)
_cell_measurement_theta_max 30.2
_cell_measurement_theta_min 2.1
_cell_volume 4801.2(18)
_computing_cell_refinement 'CrystalClear (Rigaku Inc., 2008)'
_computing_data_collection 'CrystalClear (Rigaku Inc., 2008)'
_computing_data_reduction 'CrystalClear (Rigaku Inc., 2008)'
_computing_molecular_graphics 'PLATON (Spek, 2009)'
_computing_publication_material 'Yadokari-XG 2009 (Wakita, Kabuto et al., 2009)'
_computing_structure_refinement 'SHELXL-97 (Sheldrick, 2008)'
_computing_structure_solution 'SHELXS-97 (Sheldrick, 2008)'
_diffrn_ambient_temperature 263(2)
_diffrn_detector_area_resol_mean 28.5714
_diffrn_measured_fraction_theta_full 0.990
_diffrn_measured_fraction_theta_max 0.990
_diffrn_measurement_device 'Rigaku Saturn'
_diffrn_measurement_method \w
_diffrn_radiation_detector CCD
_diffrn_radiation_monochromator 'Graphite Monochromator'
_diffrn_radiation_source 'Rotating Anode'
_diffrn_radiation_type MoK\a
_diffrn_radiation_wavelength 0.71075
_diffrn_reflns_av_R_equivalents 0.0359
_diffrn_reflns_av_sigmaI/netI 0.0204
_diffrn_reflns_limit_h_max 13
_diffrn_reflns_limit_h_min -13
_diffrn_reflns_limit_k_max 13
_diffrn_reflns_limit_k_min -13
_diffrn_reflns_limit_l_max 51
_diffrn_reflns_limit_l_min -51
_diffrn_reflns_number 14110
_diffrn_reflns_theta_full 25.45
_diffrn_reflns_theta_max 25.45
_diffrn_reflns_theta_min 2.12
_exptl_absorpt_coefficient_mu 0.091
_exptl_absorpt_correction_type none
_exptl_crystal_colour Colorless
_exptl_crystal_density_diffrn 1.344
_exptl_crystal_density_method 'not measured'
_exptl_crystal_description Prism
_exptl_crystal_F_000 2028
_exptl_crystal_size_max 0.15
_exptl_crystal_size_mid 0.15
_exptl_crystal_size_min 0.10
_refine_diff_density_max 0.223
_refine_diff_density_min -0.199
_refine_diff_density_rms 0.048
_refine_ls_extinction_method none
_refine_ls_goodness_of_fit_ref 1.282
_refine_ls_hydrogen_treatment mixed
_refine_ls_matrix_type full
_refine_ls_number_parameters 178
_refine_ls_number_reflns 1981
_refine_ls_number_restraints 42
_refine_ls_restrained_S_all 1.273
_refine_ls_R_factor_all 0.0869
_refine_ls_R_factor_gt 0.0751
_refine_ls_shift/su_max 0.002
_refine_ls_shift/su_mean 0.000
_refine_ls_structure_factor_coef Fsqd
_refine_ls_weighting_details 'calc w=1/[\s^2^(Fo^2^)+(0.0463P)^2^+22.4533P] where P=(Fo^2^+2Fc^2^)/3'
_refine_ls_weighting_scheme calc
_refine_ls_wR_factor_gt 0.2178
_refine_ls_wR_factor_ref 0.2242
_reflns_number_gt 1668
_reflns_number_total 1981
_reflns_threshold_expression >2sigma(I)
_cod_data_source_file c7cc04876a2.cif
_cod_data_source_block H-toluene
_cod_depositor_comments
;
The following automatic conversions were performed:

'_exptl_absorpt_correction_type' value 'None' changed to 'none'
according to
/home/data/users/saulius/crontab/automatic-downloads/rss-feeds/RSC/lib/dictionaries/cif_core.dic
dictionary named 'cif_core.dic' version 2.4.2 from 2011-04-26.

Automatic conversion script
Id: cif_fix_values 4973 2017-02-22 13:04:09Z antanas 
;
_cod_database_code 7120422

loop_
_symmetry_equiv_pos_as_xyz
'x, y, z'
'-y, x-y, z'
'-x+y, -x, z'
'x+2/3, y+1/3, z+1/3'
'-y+2/3, x-y+1/3, z+1/3'
'-x+y+2/3, -x+1/3, z+1/3'
'x+1/3, y+2/3, z+2/3'
'-y+1/3, x-y+2/3, z+2/3'
'-x+y+1/3, -x+2/3, z+2/3'
'-x, -y, -z'
'y, -x+y, -z'
'x-y, x, -z'
'-x+2/3, -y+1/3, -z+1/3'
'y+2/3, -x+y+1/3, -z+1/3'
'x-y+2/3, x+1/3, -z+1/3'
'-x+1/3, -y+2/3, -z+2/3'
'y+1/3, -x+y+2/3, -z+2/3'
'x-y+1/3, x+2/3, -z+2/3'

loop_
_atom_site_label
_atom_site_type_symbol
_atom_site_fract_x
_atom_site_fract_y
_atom_site_fract_z
_atom_site_U_iso_or_equiv
_atom_site_adp_type
_atom_site_occupancy
_atom_site_symmetry_multiplicity
_atom_site_calc_flag
_atom_site_refinement_flags
_atom_site_disorder_assembly
_atom_site_disorder_group
C1 C 0.7444(4) 0.4749(4) 0.13414(8) 0.0397(8) Uani 1 1 d . . .
C2 C 0.8080(4) 0.3962(4) 0.13417(8) 0.0400(8) Uani 1 1 d . . .
C3 C 0.9582(4) 0.4905(4) 0.13141(8) 0.0465(9) Uani 1 1 d . . .
N1 N 0.9756(3) 0.6209(3) 0.12902(7) 0.0504(8) Uani 1 1 d . . .
C4 C 0.8540(4) 0.6218(4) 0.13143(8) 0.0460(9) Uani 1 1 d . . .
O1 O 1.0492(3) 0.4653(3) 0.13107(7) 0.0626(9) Uani 1 1 d . . .
O2 O 0.8442(3) 0.7225(3) 0.13136(7) 0.0591(8) Uani 1 1 d . . .
C5 C 1.1076(4) 0.7444(4) 0.12353(10) 0.0596(12) Uani 1 1 d . . .
H5 H 1.1796 0.7310 0.1316 0.072 Uiso 1 1 calc R . .
H5A H 1.1104 0.8198 0.1347 0.072 Uiso 1 1 calc R . .
C6 C 1.1306(4) 0.7777(5) 0.08904(10) 0.0566(11) Uani 1 1 d . . .
C7 C 1.1607(5) 0.7012(6) 0.06879(12) 0.0756(14) Uani 1 1 d . . .
H7 H 1.1679 0.6289 0.0766 0.091 Uiso 1 1 calc R . .
C8 C 1.1802(6) 0.7307(7) 0.03717(13) 0.0867(17) Uani 1 1 d . . .
H8 H 1.1997 0.6781 0.0239 0.104 Uiso 1 1 calc R . .
C9 C 1.1708(6) 0.8377(7) 0.02540(13) 0.0896(18) Uani 1 1 d . . .
H9 H 1.1849 0.8583 0.0041 0.108 Uiso 1 1 calc R . .
C10 C 1.1407(7) 0.9138(7) 0.04492(14) 0.0968(19) Uani 1 1 d . . .
H10 H 1.1330 0.9856 0.0369 0.116 Uiso 1 1 calc R . .
C11 C 1.1214(6) 0.8844(6) 0.07689(12) 0.0773(15) Uani 1 1 d . . .
H11 H 1.1021 0.9375 0.0901 0.093 Uiso 1 1 calc R . .
C12 C 0.477(3) 0.108(3) 0.0505(8) 0.133(9) Uani 0.33 1 d PU A -1
H12 H 0.3891 0.1007 0.0506 0.200 Uiso 0.33 1 calc PR A -1
H12A H 0.4861 0.0638 0.0686 0.200 Uiso 0.33 1 calc PR A -1
H12B H 0.4869 0.0670 0.0318 0.200 Uiso 0.33 1 calc PR A -1
C13 C 0.580(4) 0.2495(17) 0.0510(3) 0.078(5) Uani 0.33 1 d PGU A -1
C14 C 0.714(4) 0.2783(19) 0.0515(3) 0.082(5) Uani 0.33 1 d PGU A -1
H14 H 0.7329 0.2081 0.0514 0.098 Uiso 0.33 1 calc PR A -1
C15 C 0.819(4) 0.412(2) 0.0521(4) 0.086(6) Uani 0.33 1 d PGU A -1
H15 H 0.9080 0.4313 0.0524 0.103 Uiso 0.33 1 calc PR A -1
C16 C 0.790(5) 0.5169(16) 0.0523(4) 0.099(6) Uani 0.33 1 d PGU A -1
H16 H 0.8600 0.6064 0.0527 0.119 Uiso 0.33 1 calc PR A -1
C17 C 0.656(5) 0.488(2) 0.0518(4) 0.093(7) Uani 0.33 1 d PGU A -1
H17 H 0.6367 0.5584 0.0519 0.111 Uiso 0.33 1 calc PR A -1
C18 C 0.551(5) 0.354(3) 0.0512(5) 0.085(6) Uani 0.33 1 d PGU A -1
H18 H 0.4616 0.3352 0.0509 0.102 Uiso 0.33 1 calc PR A -1

loop_
_atom_site_aniso_label
_atom_site_aniso_U_11
_atom_site_aniso_U_22
_atom_site_aniso_U_33
_atom_site_aniso_U_23
_atom_site_aniso_U_13
_atom_site_aniso_U_12
C1 0.045(2) 0.0377(19) 0.0328(17) -0.0007(14) -0.0001(15) 0.0178(16)
C2 0.042(2) 0.042(2) 0.0340(17) -0.0020(14) -0.0010(15) 0.0190(16)
C3 0.042(2) 0.056(2) 0.040(2) -0.0038(17) -0.0028(16) 0.0235(19)
N1 0.0428(18) 0.049(2) 0.0485(18) -0.0010(15) 0.0010(14) 0.0147(15)
C4 0.051(2) 0.043(2) 0.0375(19) 0.0016(16) 0.0022(16) 0.0190(18)
O1 0.0447(17) 0.069(2) 0.076(2) -0.0030(16) -0.0015(14) 0.0299(15)
O2 0.0665(19) 0.0413(16) 0.0652(19) 0.0032(13) 0.0038(14) 0.0236(14)
C5 0.047(2) 0.054(3) 0.057(2) 0.0001(19) -0.0011(19) 0.009(2)
C6 0.039(2) 0.058(3) 0.054(2) -0.002(2) -0.0004(18) 0.0104(19)
C7 0.081(4) 0.080(4) 0.066(3) 0.004(3) 0.007(3) 0.041(3)
C8 0.090(4) 0.107(5) 0.065(3) -0.004(3) 0.013(3) 0.051(4)
C9 0.093(4) 0.115(5) 0.056(3) 0.007(3) 0.005(3) 0.049(4)
C10 0.111(5) 0.109(5) 0.076(4) 0.032(4) 0.015(3) 0.059(4)
C11 0.082(4) 0.076(3) 0.069(3) 0.008(3) 0.013(3) 0.036(3)
C12 0.136(18) 0.121(19) 0.096(15) 0.011(15) -0.004(15) 0.029(17)
C13 0.135(15) 0.070(9) 0.056(7) 0.013(7) 0.004(10) 0.072(12)
C14 0.128(14) 0.089(12) 0.056(7) 0.005(8) 0.000(11) 0.074(14)
C15 0.130(15) 0.094(12) 0.060(8) -0.004(9) -0.002(11) 0.076(15)
C16 0.143(15) 0.094(12) 0.053(7) -0.009(8) -0.001(11) 0.053(16)
C17 0.148(15) 0.083(12) 0.060(8) 0.000(9) 0.001(12) 0.067(16)
C18 0.145(16) 0.071(11) 0.056(8) 0.005(7) 0.008(11) 0.067(14)

loop_
_atom_type_symbol
_atom_type_description
_atom_type_scat_dispersion_real
_atom_type_scat_dispersion_imag
_atom_type_scat_source
C C 0.0033 0.0016 'International Tables Vol C Tables 4.2.6.8 and 6.1.1.4'
H H 0.0000 0.0000 'International Tables Vol C Tables 4.2.6.8 and 6.1.1.4'
N N 0.0061 0.0033 'International Tables Vol C Tables 4.2.6.8 and 6.1.1.4'
O O 0.0106 0.0060 'International Tables Vol C Tables 4.2.6.8 and 6.1.1.4'

loop_
_geom_angle_atom_site_label_1
_geom_angle_atom_site_label_2
_geom_angle_atom_site_label_3
_geom_angle
_geom_angle_site_symmetry_1
C2 C1 C2 119.9(4) 2_655
C2 C1 C4 132.3(3) 2_655
C2 C1 C4 107.6(3) .
C1 C2 C1 120.1(4) 3_665
C1 C2 C3 131.6(3) 3_665
C1 C2 C3 108.0(3) .
O1 C3 N1 124.7(4) .
O1 C3 C2 129.7(4) .
N1 C3 C2 105.7(3) .
C4 N1 C3 112.9(3) .
C4 N1 C5 123.2(4) .
C3 N1 C5 123.9(3) .
O2 C4 N1 124.9(4) .
O2 C4 C1 129.4(4) .
N1 C4 C1 105.7(3) .
N1 C5 C6 111.1(3) .
N1 C5 H5 109.4 .
C6 C5 H5 109.4 .
N1 C5 H5A 109.4 .
C6 C5 H5A 109.4 .
H5 C5 H5A 108.0 .
C11 C6 C7 118.3(4) .
C11 C6 C5 120.7(4) .
C7 C6 C5 121.0(5) .
C8 C7 C6 121.0(5) .
C8 C7 H7 119.5 .
C6 C7 H7 119.5 .
C9 C8 C7 120.0(6) .
C9 C8 H8 120.0 .
C7 C8 H8 120.0 .
C10 C9 C8 119.9(5) .
C10 C9 H9 120.1 .
C8 C9 H9 120.1 .
C9 C10 C11 120.2(6) .
C9 C10 H10 119.9 .
C11 C10 H10 119.9 .
C6 C11 C10 120.6(5) .
C6 C11 H11 119.7 .
C10 C11 H11 119.7 .
C13 C12 H12 109.5 .
C13 C12 H12A 109.5 .
H12 C12 H12A 109.5 .
C13 C12 H12B 109.5 .
H12 C12 H12B 109.5 .
H12A C12 H12B 109.5 .
C14 C13 C18 120.0 .
C14 C13 C12 117(2) .
C18 C13 C12 123(2) .
C15 C14 C13 120.0 .
C15 C14 H14 120.0 .
C13 C14 H14 120.0 .
C16 C15 C14 120.0 .
C16 C15 H15 120.0 .
C14 C15 H15 120.0 .
C15 C16 C17 120.0 .
C15 C16 H16 120.0 .
C17 C16 H16 120.0 .
C16 C17 C18 120.0 .
C16 C17 H17 120.0 .
C18 C17 H17 120.0 .
C17 C18 C13 120.0 .
C17 C18 H18 120.0 .
C13 C18 H18 120.0 .

loop_
_geom_bond_atom_site_label_1
_geom_bond_atom_site_label_2
_geom_bond_distance
_geom_bond_site_symmetry_2
C1 C2 1.390(5) 2_655
C1 C2 1.408(5) .
C1 C4 1.512(5) .
C2 C1 1.390(5) 3_665
C2 C3 1.504(5) .
C3 O1 1.206(5) .
C3 N1 1.402(5) .
N1 C4 1.395(5) .
N1 C5 1.478(5) .
C4 O2 1.208(5) .
C5 C6 1.509(6) .
C5 H5 0.9700 .
C5 H5A 0.9700 .
C6 C11 1.373(7) .
C6 C7 1.387(7) .
C7 C8 1.381(7) .
C7 H7 0.9300 .
C8 C9 1.372(9) .
C8 H8 0.9300 .
C9 C10 1.365(9) .
C9 H9 0.9300 .
C10 C11 1.395(7) .
C10 H10 0.9300 .
C11 H11 0.9300 .
C12 C13 1.44(4) .
C12 H12 0.9600 .
C12 H12A 0.9600 .
C12 H12B 0.9600 .
C13 C14 1.3900 .
C13 C18 1.3900 .
C14 C15 1.3900 .
C14 H14 0.9300 .
C15 C16 1.3900 .
C15 H15 0.9300 .
C16 C17 1.3900 .
C16 H16 0.9300 .
C17 C18 1.3900 .
C17 H17 0.9300 .
C18 H18 0.9300 .

loop_
_geom_torsion_atom_site_label_1
_geom_torsion_atom_site_label_2
_geom_torsion_atom_site_label_3
_geom_torsion_atom_site_label_4
_geom_torsion
_geom_torsion_site_symmetry_1
_geom_torsion_site_symmetry_4
C2 C1 C2 C1 0.2(7) 2_655 3_665
C4 C1 C2 C1 -175.3(3) . 3_665
C2 C1 C2 C3 175.3(3) 2_655 .
C4 C1 C2 C3 -0.2(4) . .
C1 C2 C3 O1 -6.9(7) 3_665 .
C1 C2 C3 O1 178.7(4) . .
C1 C2 C3 N1 172.9(4) 3_665 .
C1 C2 C3 N1 -1.5(4) . .
O1 C3 N1 C4 -177.3(4) . .
C2 C3 N1 C4 2.9(4) . .
O1 C3 N1 C5 4.5(6) . .
C2 C3 N1 C5 -175.3(3) . .
C3 N1 C4 O2 176.8(4) . .
C5 N1 C4 O2 -5.0(6) . .
C3 N1 C4 C1 -2.9(4) . .
C5 N1 C4 C1 175.2(3) . .
C2 C1 C4 O2 7.4(7) 2_655 .
C2 C1 C4 O2 -177.9(4) . .
C2 C1 C4 N1 -172.9(4) 2_655 .
C2 C1 C4 N1 1.8(4) . .
C4 N1 C5 C6 -84.2(5) . .
C3 N1 C5 C6 93.8(5) . .
N1 C5 C6 C11 106.5(5) . .
N1 C5 C6 C7 -73.2(5) . .
C11 C6 C7 C8 -0.4(8) . .
C5 C6 C7 C8 179.3(5) . .
C6 C7 C8 C9 0.5(9) . .
C7 C8 C9 C10 -0.7(10) . .
C8 C9 C10 C11 0.9(10) . .
C7 C6 C11 C10 0.6(8) . .
C5 C6 C11 C10 -179.1(5) . .
C9 C10 C11 C6 -0.9(9) . .
C18 C13 C14 C15 0.0 . .
C12 C13 C14 C15 -180(2) . .
C13 C14 C15 C16 0.0 . .
C14 C15 C16 C17 0.0 . .
C15 C16 C17 C18 0.0 . .
C16 C17 C18 C13 0.0 . .
C14 C13 C18 C17 0.0 . .
C12 C13 C18 C17 180(2) . .
